data_4032006
loop_
_publ_author_name
'Yugandar, S.'
'Konda, S.'
'Parameshwarappa, G.'
'Ila, H.'

_publ_section_title
;
 One-Pot Synthesis of 2,4,5-Trisubstituted Imidazoles via [2 + 2 + 1]
 Cycloannulation of 1,3-Bishet(aryl)-monothio-1,3-diketones,
 \a-Substituted Methylamines and Sodium Nitrite through \a-Nitrosation of
 Enaminones.
;
_journal_issue 13
_journal_name_full 'The Journal of organic chemistry'
_journal_page_first 5606
_journal_page_last 5622
_journal_paper_doi 10.1021/acs.joc.6b00938
_journal_volume 81
_journal_year 2016
_chemical_formula_moiety 'C24 H20 N2 O2'
_chemical_formula_sum 'C24 H20 N2 O2'
_chemical_formula_weight 368.42
_space_group_crystal_system orthorhombic
_space_group_IT_number 19
_space_group_name_Hall 'P 2ac 2ab'
_space_group_name_H-M_alt 'P 21 21 21'
_symmetry_space_group_name_Hall 'P 2ac 2ab'
_symmetry_space_group_name_H-M 'P 21 21 21'
_atom_sites_solution_hydrogens geom
_audit_creation_date 2015-07-31
_audit_creation_method
;
Olex2 1.2
(compiled 2015.01.26 svn.r3150 for OlexSys, GUI svn.r4998)
;
_cell_angle_alpha 90
_cell_angle_beta 90
_cell_angle_gamma 90
_cell_formula_units_Z 4
_cell_length_a 10.4681(4)
_cell_length_b 10.6574(5)
_cell_length_c 17.3657(9)
_cell_measurement_reflns_used 5282
_cell_measurement_temperature 298
_cell_measurement_theta_max 21.741
_cell_measurement_theta_min 2.242
_cell_volume 1937.36(15)
_computing_cell_refinement 'SAINT v8.34A (Bruker, 2013)'
_computing_data_reduction 'SAINT v8.34A (Bruker, 2013)'
_computing_molecular_graphics 'Olex2 (Dolomanov et al., 2009)'
_computing_publication_material 'Olex2 (Dolomanov et al., 2009)'
_computing_structure_refinement 'ShelXL (Sheldrick, 2008)'
_diffrn_ambient_temperature 297.99
_diffrn_measured_fraction_theta_full 0.999
_diffrn_measured_fraction_theta_max 0.999
_diffrn_measurement_device_type 'Bruker D8 Venture'
_diffrn_radiation_type MoK\a
_diffrn_radiation_wavelength 0.71073
_diffrn_reflns_av_R_equivalents 0.0691
_diffrn_reflns_av_unetI/netI 0.0421
_diffrn_reflns_Laue_measured_fraction_full 0.999
_diffrn_reflns_Laue_measured_fraction_max 0.999
_diffrn_reflns_limit_h_max 12
_diffrn_reflns_limit_h_min -12
_diffrn_reflns_limit_k_max 12
_diffrn_reflns_limit_k_min -13
_diffrn_reflns_limit_l_max 21
_diffrn_reflns_limit_l_min -21
_diffrn_reflns_number 23110
_diffrn_reflns_point_group_measured_fraction_full 0.999
_diffrn_reflns_point_group_measured_fraction_max 0.999
_diffrn_reflns_theta_full 25.242
_diffrn_reflns_theta_max 25.719
_diffrn_reflns_theta_min 2.272
_exptl_absorpt_coefficient_mu 0.081
_exptl_absorpt_correction_T_max 0.7453
_exptl_absorpt_correction_T_min 0.6892
_exptl_absorpt_correction_type multi-scan
_exptl_absorpt_process_details
;
SADABS-2014/5 (Bruker,2014/5) was used for absorption correction.
wR2(int) was 0.0896 before and 0.0540 after correction.
The Ratio of minimum to maximum transmission is 0.9247.
The \l/2 correction factor is 0.00150.
;
_exptl_crystal_colour 'clear yellowish yellow'
_exptl_crystal_colour_lustre clear
_exptl_crystal_colour_modifier yellowish
_exptl_crystal_colour_primary yellow
_exptl_crystal_density_diffrn 1.263
_exptl_crystal_description irregular
_exptl_crystal_F_000 776
_exptl_crystal_size_max 0.13
_exptl_crystal_size_mid 0.1
_exptl_crystal_size_min 0.03
_refine_diff_density_max 0.131
_refine_diff_density_min -0.191
_refine_diff_density_rms 0.041
_refine_ls_abs_structure_details
;
 Flack x determined using 897 quotients [(I+)-(I-)]/[(I+)+(I-)]
 (Parsons, Flack and Wagner, Acta Cryst. B69 (2013) 249-259).
;
_refine_ls_abs_structure_Flack 0.3(7)
_refine_ls_extinction_method none
_refine_ls_goodness_of_fit_ref 1.059
_refine_ls_hydrogen_treatment constr
_refine_ls_matrix_type full
_refine_ls_number_parameters 255
_refine_ls_number_reflns 3681
_refine_ls_number_restraints 0
_refine_ls_restrained_S_all 1.059
_refine_ls_R_factor_all 0.0815
_refine_ls_R_factor_gt 0.0525
_refine_ls_shift/su_max 0.000
_refine_ls_shift/su_mean 0.000
_refine_ls_structure_factor_coef Fsqd
_refine_ls_weighting_details 'w=1/[\s^2^(Fo^2^)+(0.0517P)^2^+0.3763P] where P=(Fo^2^+2Fc^2^)/3'
_refine_ls_weighting_scheme calc
_refine_ls_wR_factor_gt 0.1086
_refine_ls_wR_factor_ref 0.1198
_reflns_Friedel_coverage 0.748
_reflns_Friedel_fraction_full 1.000
_reflns_Friedel_fraction_max 1.000
_reflns_number_gt 2679
_reflns_number_total 3681
_reflns_threshold_expression 'I > 2\s(I)'
_cod_data_source_file jo6b00938_si_001.cif
_cod_data_source_block sy498rt_a
_cod_database_code 4032006
_shelx_space_group_comment
;
The symmetry employed for this shelxl refinement is uniquely defined
by the following loop, which should always be used as a source of
symmetry information in preference to the above space-group names.
They are only intended as comments.
;
_olex2_refinement_description
;
1. Fixed Uiso
 At 1.2 times of:
  All C(H) groups
 At 1.5 times of:
  All C(H,H,H) groups
2.a Aromatic/amide H refined with riding coordinates:
 C009(H009), C00C(H00C), C00D(H00D), C00F(H00F), C00H(H00H), C00I(H00I),
 C00K(H00K), C00L(H00L), C00M(H00M), C00N(H00N), C00P(H00P), C00Q(H00Q),
 C00R(H00R), C00S(H00S)
2.b Idealised Me refined as rotating group:
 C00J(H00A,H00B,H00E), C00O(H00G,H00J,H00O)
;
_shelx_shelxl_version_number 2014/7
_olex2_submission_special_instructions 'No special instructions were received'

loop_
_space_group_symop_operation_xyz
'x, y, z'
'-x+1/2, -y, z+1/2'
'-x, y+1/2, -z+1/2'
'x+1/2, -y+1/2, -z'

loop_
_atom_site_label
_atom_site_type_symbol
_atom_site_fract_x
_atom_site_fract_y
_atom_site_fract_z
_atom_site_U_iso_or_equiv
_atom_site_adp_type
_atom_site_occupancy
_atom_site_site_symmetry_order
_atom_site_calc_flag
_atom_site_refinement_flags_posn
O001 O 0.6673(3) -0.1156(3) 0.69354(16) 0.0634(8) Uani 1 1 d .
O002 O 0.1986(3) 0.1624(2) 0.61622(19) 0.0696(8) Uani 1 1 d .
N003 N 0.4818(3) 0.4367(3) 0.57690(17) 0.0472(7) Uani 1 1 d .
N004 N 0.2759(3) 0.4836(3) 0.58773(18) 0.0492(8) Uani 1 1 d .
C005 C 0.3887(4) 0.5272(3) 0.5687(2) 0.0490(9) Uani 1 1 d .
C006 C 0.4229(3) 0.3291(3) 0.6024(2) 0.0466(9) Uani 1 1 d .
C007 C 0.2953(3) 0.3597(3) 0.6084(2) 0.0465(9) Uani 1 1 d .
C008 C 0.1890(4) 0.2758(3) 0.6275(2) 0.0487(9) Uani 1 1 d .
C009 C 0.5763(4) 0.1539(3) 0.5752(2) 0.0526(10) Uani 1 1 d .
H009 H 0.5909 0.1876 0.5266 0.063 Uiso 1 1 calc R
C00A C 0.6156(4) -0.0065(3) 0.6676(2) 0.0468(9) Uani 1 1 d .
C00B C 0.4117(4) 0.6559(4) 0.5415(3) 0.0562(10) Uani 1 1 d .
C00C C 0.6382(4) 0.0452(3) 0.5960(2) 0.0519(9) Uani 1 1 d .
H00C H 0.6949 0.0069 0.5621 0.062 Uiso 1 1 calc R
C00D C 0.4751(4) 0.1626(4) 0.6969(2) 0.0547(10) Uani 1 1 d .
H00D H 0.4209 0.2019 0.7318 0.066 Uiso 1 1 calc R
C00E C 0.4927(3) 0.2148(3) 0.6246(2) 0.0455(9) Uani 1 1 d .
C00F C 0.5359(4) 0.0541(4) 0.7180(2) 0.0582(11) Uani 1 1 d .
H00F H 0.5230 0.0213 0.7670 0.070 Uiso 1 1 calc R
C00G C 0.0688(3) 0.3254(3) 0.6614(2) 0.0461(9) Uani 1 1 d .
C00H C 0.0623(4) 0.4364(4) 0.7026(2) 0.0561(10) Uani 1 1 d .
H00H H 0.1338 0.4880 0.7057 0.067 Uiso 1 1 calc R
C00I C -0.0406(4) 0.2525(4) 0.6565(2) 0.0577(11) Uani 1 1 d .
H00I H -0.0390 0.1788 0.6279 0.069 Uiso 1 1 calc R
C00J C 0.6200(4) 0.4556(4) 0.5703(3) 0.0620(11) Uani 1 1 d .
H00A H 0.6479 0.4299 0.5200 0.093 Uiso 1 1 calc GR
H00B H 0.6630 0.4065 0.6087 0.093 Uiso 1 1 calc GR
H00E H 0.6395 0.5428 0.5777 0.093 Uiso 1 1 calc GR
C00K C -0.0489(4) 0.4712(4) 0.7390(3) 0.0717(13) Uani 1 1 d .
H00K H -0.0518 0.5461 0.7664 0.086 Uiso 1 1 calc R
C00L C 0.4909(4) 0.6831(4) 0.4793(3) 0.0744(14) Uani 1 1 d .
H00L H 0.5381 0.6196 0.4561 0.089 Uiso 1 1 calc R
C00M C 0.3450(4) 0.7527(4) 0.5766(3) 0.0681(12) Uani 1 1 d .
H00M H 0.2930 0.7366 0.6189 0.082 Uiso 1 1 calc R
C00N C -0.1550(4) 0.3969(5) 0.7353(3) 0.0717(12) Uani 1 1 d .
H00N H -0.2292 0.4201 0.7612 0.086 Uiso 1 1 calc R
C00O C 0.7474(5) -0.1844(5) 0.6437(3) 0.0889(17) Uani 1 1 d .
H00G H 0.7010 -0.2063 0.5979 0.133 Uiso 1 1 calc GR
H00J H 0.7755 -0.2595 0.6691 0.133 Uiso 1 1 calc GR
H00O H 0.8202 -0.1343 0.6301 0.133 Uiso 1 1 calc GR
C00P C -0.1518(4) 0.2873(4) 0.6932(3) 0.0704(13) Uani 1 1 d .
H00P H -0.2242 0.2371 0.6896 0.084 Uiso 1 1 calc R
C00Q C 0.3564(5) 0.8741(4) 0.5480(4) 0.0856(16) Uani 1 1 d .
H00Q H 0.3123 0.9392 0.5717 0.103 Uiso 1 1 calc R
C00R C 0.4992(5) 0.8047(5) 0.4521(4) 0.0907(18) Uani 1 1 d .
H00R H 0.5517 0.8222 0.4102 0.109 Uiso 1 1 calc R
C00S C 0.4318(6) 0.8990(5) 0.4856(4) 0.0922(19) Uani 1 1 d .
H00S H 0.4369 0.9801 0.4661 0.111 Uiso 1 1 calc R

loop_
_atom_site_aniso_label
_atom_site_aniso_U_11
_atom_site_aniso_U_22
_atom_site_aniso_U_33
_atom_site_aniso_U_23
_atom_site_aniso_U_13
_atom_site_aniso_U_12
O001 0.0736(18) 0.0603(17) 0.0562(17) 0.0047(14) 0.0120(14) 0.0182(14)
O002 0.0683(17) 0.0458(16) 0.095(2) -0.0045(15) 0.0141(17) -0.0073(13)
N003 0.0451(17) 0.0505(18) 0.0459(18) 0.0074(14) -0.0036(14) -0.0071(14)
N004 0.0502(18) 0.0494(18) 0.0481(19) 0.0098(14) -0.0099(15) -0.0064(14)
C005 0.053(2) 0.051(2) 0.043(2) 0.0105(17) -0.0129(17) -0.0059(18)
C006 0.055(2) 0.049(2) 0.036(2) 0.0046(17) -0.0006(16) -0.0046(18)
C007 0.053(2) 0.047(2) 0.040(2) 0.0046(17) -0.0050(17) -0.0063(18)
C008 0.056(2) 0.046(2) 0.044(2) 0.0049(17) -0.0063(18) -0.0042(18)
C009 0.064(2) 0.057(2) 0.037(2) 0.0033(18) 0.0075(19) -0.004(2)
C00A 0.050(2) 0.048(2) 0.042(2) 0.0020(17) 0.0014(17) 0.0011(17)
C00B 0.051(2) 0.055(2) 0.063(3) 0.016(2) -0.020(2) -0.015(2)
C00C 0.058(2) 0.055(2) 0.042(2) -0.0049(18) 0.0135(18) 0.0000(19)
C00D 0.064(2) 0.059(2) 0.042(2) 0.0031(19) 0.0166(19) 0.013(2)
C00E 0.051(2) 0.047(2) 0.039(2) 0.0020(17) 0.0011(17) -0.0055(17)
C00F 0.071(3) 0.065(3) 0.039(2) 0.0103(19) 0.0121(19) 0.012(2)
C00G 0.050(2) 0.045(2) 0.043(2) 0.0094(17) -0.0109(17) -0.0038(17)
C00H 0.056(2) 0.057(2) 0.056(3) -0.001(2) -0.008(2) -0.010(2)
C00I 0.055(2) 0.049(2) 0.069(3) 0.0020(19) -0.013(2) -0.0027(18)
C00J 0.050(2) 0.064(2) 0.072(3) 0.013(2) -0.008(2) -0.0063(19)
C00K 0.066(3) 0.071(3) 0.078(3) -0.011(2) 0.001(2) 0.004(2)
C00L 0.058(3) 0.079(3) 0.086(3) 0.035(3) -0.016(2) -0.013(2)
C00M 0.074(3) 0.056(3) 0.075(3) 0.006(2) -0.022(3) -0.010(2)
C00N 0.054(3) 0.085(3) 0.077(3) 0.006(3) -0.002(2) 0.010(2)
C00O 0.115(4) 0.079(3) 0.072(3) 0.000(3) 0.016(3) 0.040(3)
C00P 0.047(2) 0.071(3) 0.093(4) 0.009(3) -0.012(2) -0.009(2)
C00Q 0.086(3) 0.056(3) 0.115(4) 0.014(3) -0.043(3) -0.009(3)
C00R 0.064(3) 0.098(4) 0.110(4) 0.056(4) -0.024(3) -0.030(3)
C00S 0.080(4) 0.069(3) 0.127(5) 0.044(3) -0.045(4) -0.034(3)

loop_
_atom_type_symbol
_atom_type_description
_atom_type_scat_dispersion_real
_atom_type_scat_dispersion_imag
_atom_type_scat_source
C C 0.0033 0.0016 'International Tables Vol C Tables 4.2.6.8 and 6.1.1.4'
H H 0.0000 0.0000 'International Tables Vol C Tables 4.2.6.8 and 6.1.1.4'
N N 0.0061 0.0033 'International Tables Vol C Tables 4.2.6.8 and 6.1.1.4'
O O 0.0106 0.0060 'International Tables Vol C Tables 4.2.6.8 and 6.1.1.4'

loop_
_geom_angle_atom_site_label_1
_geom_angle_atom_site_label_2
_geom_angle_atom_site_label_3
_geom_angle
C00A O001 C00O 118.6(3)
C005 N003 C00J 126.4(3)
C006 N003 C005 107.4(3)
C006 N003 C00J 125.7(3)
C005 N004 C007 105.8(3)
N003 C005 C00B 124.8(3)
N004 C005 N003 111.2(3)
N004 C005 C00B 124.0(3)
N003 C006 C007 105.2(3)
N003 C006 C00E 123.5(3)
C007 C006 C00E 131.0(3)
N004 C007 C008 122.0(3)
C006 C007 N004 110.3(3)
C006 C007 C008 127.5(3)
O002 C008 C007 120.1(3)
O002 C008 C00G 118.8(3)
C007 C008 C00G 121.0(3)
C00C C009 H009 119.0
C00C C009 C00E 122.0(3)
C00E C009 H009 119.0
O001 C00A C00C 124.9(3)
O001 C00A C00F 115.7(3)
C00F C00A C00C 119.4(3)
C00L C00B C005 122.7(4)
C00M C00B C005 118.1(4)
C00M C00B C00L 119.0(4)
C009 C00C C00A 119.4(4)
C009 C00C H00C 120.3
C00A C00C H00C 120.3
C00E C00D H00D 119.4
C00F C00D H00D 119.4
C00F C00D C00E 121.3(3)
C009 C00E C006 122.6(3)
C00D C00E C006 120.3(3)
C00D C00E C009 117.2(3)
C00A C00F H00F 119.7
C00D C00F C00A 120.7(3)
C00D C00F H00F 119.7
C00H C00G C008 123.4(3)
C00H C00G C00I 118.0(4)
C00I C00G C008 118.4(3)
C00G C00H H00H 119.7
C00K C00H C00G 120.6(4)
C00K C00H H00H 119.7
C00G C00I H00I 119.4
C00P C00I C00G 121.2(4)
C00P C00I H00I 119.4
N003 C00J H00A 109.5
N003 C00J H00B 109.5
N003 C00J H00E 109.5
H00A C00J H00B 109.5
H00A C00J H00E 109.5
H00B C00J H00E 109.5
C00H C00K H00K 119.6
C00N C00K C00H 120.7(4)
C00N C00K H00K 119.6
C00B C00L H00L 120.1
C00R C00L C00B 119.9(5)
C00R C00L H00L 120.1
C00B C00M H00M 120.3
C00B C00M C00Q 119.5(5)
C00Q C00M H00M 120.3
C00K C00N H00N 120.2
C00K C00N C00P 119.7(4)
C00P C00N H00N 120.2
O001 C00O H00G 109.5
O001 C00O H00J 109.5
O001 C00O H00O 109.5
H00G C00O H00J 109.5
H00G C00O H00O 109.5
H00J C00O H00O 109.5
C00I C00P C00N 119.6(4)
C00I C00P H00P 120.2
C00N C00P H00P 120.2
C00M C00Q H00Q 119.6
C00S C00Q C00M 120.9(6)
C00S C00Q H00Q 119.6
C00L C00R H00R 119.5
C00S C00R C00L 121.0(5)
C00S C00R H00R 119.5
C00Q C00S H00S 120.1
C00R C00S C00Q 119.7(5)
C00R C00S H00S 120.1

loop_
_geom_bond_atom_site_label_1
_geom_bond_atom_site_label_2
_geom_bond_distance
O001 C00A 1.360(4)
O001 C00O 1.411(5)
O002 C008 1.228(4)
N003 C005 1.379(5)
N003 C006 1.375(4)
N003 C00J 1.464(5)
N004 C005 1.311(5)
N004 C007 1.383(4)
C005 C00B 1.470(5)
C006 C007 1.379(5)
C006 C00E 1.472(5)
C007 C008 1.466(5)
C008 C00G 1.486(5)
C009 H009 0.9300
C009 C00C 1.376(5)
C009 C00E 1.386(5)
C00A C00C 1.381(5)
C00A C00F 1.371(5)
C00B C00L 1.393(6)
C00B C00M 1.386(6)
C00C H00C 0.9300
C00D H00D 0.9300
C00D C00E 1.386(5)
C00D C00F 1.369(5)
C00F H00F 0.9300
C00G C00H 1.385(5)
C00G C00I 1.386(5)
C00H H00H 0.9300
C00H C00K 1.375(6)
C00I H00I 0.9300
C00I C00P 1.378(6)
C00J H00A 0.9600
C00J H00B 0.9600
C00J H00E 0.9600
C00K H00K 0.9300
C00K C00N 1.366(6)
C00L H00L 0.9300
C00L C00R 1.382(6)
C00M H00M 0.9300
C00M C00Q 1.391(6)
C00N H00N 0.9300
C00N C00P 1.378(6)
C00O H00G 0.9600
C00O H00J 0.9600
C00O H00O 0.9600
C00P H00P 0.9300
C00Q H00Q 0.9300
C00Q C00S 1.367(8)
C00R H00R 0.9300
C00R C00S 1.358(8)
C00S H00S 0.9300

loop_
_geom_torsion_atom_site_label_1
_geom_torsion_atom_site_label_2
_geom_torsion_atom_site_label_3
_geom_torsion_atom_site_label_4
_geom_torsion
O001 C00A C00C C009 177.5(3)
O001 C00A C00F C00D -177.8(4)
O002 C008 C00G C00H 154.8(4)
O002 C008 C00G C00I -20.3(5)
N003 C005 C00B C00L 43.3(6)
N003 C005 C00B C00M -140.9(4)
N003 C006 C007 N004 -0.5(4)
N003 C006 C007 C008 174.8(3)
N003 C006 C00E C009 -56.4(5)
N003 C006 C00E C00D 124.5(4)
N004 C005 C00B C00L -136.2(4)
N004 C005 C00B C00M 39.6(6)
N004 C007 C008 O002 151.4(4)
N004 C007 C008 C00G -29.4(5)
C005 N003 C006 C007 0.1(4)
C005 N003 C006 C00E -174.3(3)
C005 N004 C007 C006 0.7(4)
C005 N004 C007 C008 -174.9(3)
C005 C00B C00L C00R 173.9(4)
C005 C00B C00M C00Q -174.6(4)
C006 N003 C005 N004 0.4(4)
C006 N003 C005 C00B -179.2(4)
C006 C007 C008 O002 -23.4(6)
C006 C007 C008 C00G 155.8(4)
C007 N004 C005 N003 -0.7(4)
C007 N004 C005 C00B 178.9(4)
C007 C006 C00E C009 130.8(4)
C007 C006 C00E C00D -48.3(6)
C007 C008 C00G C00H -24.5(5)
C007 C008 C00G C00I 160.4(3)
C008 C00G C00H C00K -173.5(4)
C008 C00G C00I C00P 173.6(4)
C00B C00L C00R C00S 0.6(7)
C00B C00M C00Q C00S 0.5(7)
C00C C009 C00E C006 -178.2(3)
C00C C009 C00E C00D 1.0(6)
C00C C00A C00F C00D 2.5(6)
C00E C006 C007 N004 173.3(3)
C00E C006 C007 C008 -11.4(7)
C00E C009 C00C C00A 1.0(6)
C00E C00D C00F C00A -0.5(6)
C00F C00A C00C C009 -2.8(6)
C00F C00D C00E C006 178.0(4)
C00F C00D C00E C009 -1.2(6)
C00G C00H C00K C00N 0.1(7)
C00G C00I C00P C00N 0.4(7)
C00H C00G C00I C00P -1.8(6)
C00H C00K C00N C00P -1.6(7)
C00I C00G C00H C00K 1.6(6)
C00J N003 C005 N004 -171.9(4)
C00J N003 C005 C00B 8.6(6)
C00J N003 C006 C007 172.4(4)
C00J N003 C006 C00E -2.0(6)
C00K C00N C00P C00I 1.3(7)
C00L C00B C00M C00Q 1.3(6)
C00L C00R C00S C00Q 1.3(7)
C00M C00B C00L C00R -1.8(6)
C00M C00Q C00S C00R -1.8(7)
C00O O001 C00A C00C -2.0(6)
C00O O001 C00A C00F 178.3(4)
